data_7222524
loop_
_publ_author_name
'Sieke, C.'
'Hartenbach, I.'
'Schleid, T.'

_publ_section_title
;
 Sulfidisch derivatisierte Oxodisilicate der schweren Lanthanide vom
 Formeltyp M4 S3 (Si2 O7) (M = Gd - Tm)
;
_journal_name_full
;
Zeitschrift fuer Naturforschung, Teil B. Anorganische Chemie, Organische 
Chemie (42,1987-)
;
_journal_page_first 1427
_journal_page_last 1432
_journal_volume 57
_journal_year 2002
_chemical_formula_sum 'Gd4 O7 S3 Si2'
_chemical_name_systematic 'Gd4 S3 (Si2 O7)'
_space_group_IT_number 141
_symmetry_space_group_name_Hall '-I 4bd 2'
_symmetry_space_group_name_H-M 'I 41/a m d :2'
_cell_angle_alpha 90
_cell_angle_beta 90
_cell_angle_gamma 90
_cell_formula_units_Z 8
_cell_length_a 11.7753
_cell_length_b 11.7753
_cell_length_c 13.7831
_cell_volume 1911.133
_citation_journal_id_ASTM ZNBSEN
_cod_data_source_file Sieke_ZNBSEN_2002_808.cif
_cod_data_source_block Gd4O7S3Si2
_cod_database_code 7222524

loop_
_symmetry_equiv_pos_as_xyz
x,y,z
-y+1/4,x+3/4,z+1/4
-x+1/2,-y,z+1/2
y+1/4,-x+1/4,z+3/4
x,-y,-z
y+1/4,x+3/4,-z+1/4
-x+1/2,y,-z+1/2
-y+1/4,-x+1/4,-z+3/4
-x,-y,-z
y-1/4,-x-3/4,-z-1/4
x-1/2,y,-z-1/2
-y-1/4,x-1/4,-z-3/4
-x,y,z
-y-1/4,-x-3/4,z-1/4
x-1/2,-y,z-1/2
y-1/4,x-1/4,z-3/4
x+1/2,y+1/2,z+1/2
-y+3/4,x+5/4,z+3/4
-x+1,-y+1/2,z+1
y+3/4,-x+3/4,z+5/4
x+1/2,-y+1/2,-z+1/2
y+3/4,x+5/4,-z+3/4
-x+1,y+1/2,-z+1
-y+3/4,-x+3/4,-z+5/4
-x+1/2,-y+1/2,-z+1/2
y+1/4,-x-1/4,-z+1/4
x,y+1/2,-z
-y+1/4,x+1/4,-z-1/4
-x+1/2,y+1/2,z+1/2
-y+1/4,-x-1/4,z+1/4
x,-y+1/2,z
y+1/4,x+1/4,z-1/4

loop_
_atom_site_label
_atom_site_type_symbol
_atom_site_fract_x
_atom_site_fract_y
_atom_site_fract_z
_atom_site_occupancy
_atom_site_U_iso_or_equiv
Gd2 Gd+3 0.17362 0.42362 0.875 1 0.0
Gd1 Gd+3 0 0.01474 0.34098 1 0.0
Si1 Si+4 0 0.3748 0.0957 1 0.0
S2 S-2 0 0.25 0.375 1 0.0
S3 S-2 0 0.75 0.125 1 0.0
S1 S-2 0.3523 0 0 1 0.0
O2 O-2 0 0.0208 0.1711 1 0.0
O3 O-2 0 0.25 0.6039 1 0.0
O1 O-2 0.1199 0.1104 0.0402 1 0.0
